data_7150901
loop_
_publ_author_name
'Karatas, Bet\"ul'
'Rendler, Sebastian'
'Fr\"ohlich, Roland'
'Oestreich, Martin'

_publ_section_title
;
 Kinetic resolution of donor-functionalised tertiary alcohols by
 Cu--H-catalysed stereoselective silylation using a strained
 silicon-stereogenic silane
;
_journal_issue 8
_journal_name_full 'Organic &amp;  Biomolecular Chemistry'
_journal_page_first 1435
_journal_page_last 1440
_journal_paper_doi 10.1039/b802186d
_journal_volume 6
_journal_year 2008
_chemical_formula_sum 'C31 H39 N O2 Si2'
_chemical_formula_weight 513.81
_chemical_name_systematic
;
?
;
_space_group_IT_number 14
_symmetry_cell_setting monoclinic
_symmetry_space_group_name_Hall '-P 2yn'
_symmetry_space_group_name_H-M 'P 1 21/n 1'
_atom_sites_solution_hydrogens geom
_atom_sites_solution_primary direct
_atom_sites_solution_secondary difmap
_audit_creation_method SHELXL-97
_cell_angle_alpha 90.00
_cell_angle_beta 101.885(1)
_cell_angle_gamma 90.00
_cell_formula_units_Z 8
_cell_length_a 14.6545(4)
_cell_length_b 21.6938(6)
_cell_length_c 19.1708(5)
_cell_measurement_reflns_used 14170
_cell_measurement_temperature 223(2)
_cell_measurement_theta_max 68.25
_cell_measurement_theta_min 0.88
_cell_volume 5964.0(3)
_computing_cell_refinement 'Collect (Nonius B.V., 1998)'
_computing_data_collection 'Collect (Nonius B.V., 1998)'
_computing_data_reduction 'Denzo-SMN (Otwinowski & Minor, 1997)'
_computing_molecular_graphics 'SCHAKAL (Keller, 1997)'
_computing_publication_material 'SHELXL-97 (Sheldrick, 1997)'
_computing_structure_refinement 'SHELXL-97 (Sheldrick, 1997)'
_computing_structure_solution 'SHELXS-97 (Sheldrick, 1990)'
_diffrn_ambient_temperature 223(2)
_diffrn_measured_fraction_theta_full 0.982
_diffrn_measured_fraction_theta_max 0.982
_diffrn_measurement_device_type 'Nonius KappaCCD APEXII'
_diffrn_measurement_method '\w and \ scans'
_diffrn_radiation_monochromator graphite
_diffrn_radiation_source 'fine-focus sealed tube'
_diffrn_radiation_type CuK\a
_diffrn_radiation_wavelength 1.54178
_diffrn_reflns_av_R_equivalents 0.068
_diffrn_reflns_av_sigmaI/netI 0.0354
_diffrn_reflns_limit_h_max 17
_diffrn_reflns_limit_h_min -17
_diffrn_reflns_limit_k_max 25
_diffrn_reflns_limit_k_min -25
_diffrn_reflns_limit_l_max 22
_diffrn_reflns_limit_l_min -22
_diffrn_reflns_number 55533
_diffrn_reflns_theta_full 68.00
_diffrn_reflns_theta_max 68.00
_diffrn_reflns_theta_min 3.69
_exptl_absorpt_coefficient_mu 1.279
_exptl_absorpt_correction_T_max 0.7840
_exptl_absorpt_correction_T_min 0.7003
_exptl_absorpt_correction_type multi-scan
_exptl_absorpt_process_details 'Denzo (Otwinowski, Borek, Majewski & Minor, 2003)'
_exptl_crystal_colour colourless
_exptl_crystal_density_diffrn 1.144
_exptl_crystal_density_method 'not measured'
_exptl_crystal_description block
_exptl_crystal_F_000 2208
_exptl_crystal_size_max 0.30
_exptl_crystal_size_mid 0.25
_exptl_crystal_size_min 0.20
_refine_diff_density_max 0.334
_refine_diff_density_min -0.234
_refine_diff_density_rms 0.041
_refine_ls_extinction_method none
_refine_ls_goodness_of_fit_ref 1.038
_refine_ls_hydrogen_treatment riding
_refine_ls_matrix_type full
_refine_ls_number_parameters 694
_refine_ls_number_reflns 10655
_refine_ls_number_restraints 72
_refine_ls_restrained_S_all 1.050
_refine_ls_R_factor_all 0.0762
_refine_ls_R_factor_gt 0.0554
_refine_ls_shift/su_max 0.001
_refine_ls_shift/su_mean 0.000
_refine_ls_structure_factor_coef Fsqd
_refine_ls_weighting_details 'calc w=1/[\s^2^(Fo^2^)+(0.0522P)^2^+3.9486P] where P=(Fo^2^+2Fc^2^)/3'
_refine_ls_weighting_scheme calc
_refine_ls_wR_factor_gt 0.1256
_refine_ls_wR_factor_ref 0.1384
_reflns_number_gt 8195
_reflns_number_total 10655
_reflns_threshold_expression >2sigma(I)
_cod_data_source_file b802186d.txt
_cod_data_source_block ost4341
_cod_original_sg_symbol_H-M P21/n
_cod_database_code 7150901

loop_
_symmetry_equiv_pos_as_xyz
'x, y, z'
'-x+1/2, y+1/2, -z+1/2'
'-x, -y, -z'
'x-1/2, -y-1/2, z-1/2'

loop_
_atom_site_label
_atom_site_type_symbol
_atom_site_fract_x
_atom_site_fract_y
_atom_site_fract_z
_atom_site_U_iso_or_equiv
_atom_site_adp_type
_atom_site_occupancy
_atom_site_symmetry_multiplicity
_atom_site_calc_flag
_atom_site_refinement_flags
_atom_site_disorder_assembly
_atom_site_disorder_group
Si1A Si 0.69290(4) 0.89423(3) 0.68112(3) 0.03790(16) Uani 1 1 d . . .
C2A C 0.72963(17) 0.82283(11) 0.64066(13) 0.0421(6) Uani 1 1 d . . .
C3A C 0.6800(2) 0.77529(12) 0.60060(15) 0.0528(7) Uani 1 1 d . . .
H3A H 0.6146 0.7744 0.5936 0.063 Uiso 1 1 calc R . .
C4A C 0.7258(2) 0.72951(14) 0.57118(17) 0.0653(8) Uani 1 1 d . . .
H4A H 0.6915 0.6978 0.5443 0.078 Uiso 1 1 calc R . .
C5A C 0.8217(2) 0.73032(15) 0.58122(18) 0.0689(9) Uani 1 1 d . . .
H5A H 0.8526 0.6992 0.5610 0.083 Uiso 1 1 calc R . .
C6A C 0.8723(2) 0.77639(14) 0.62070(17) 0.0625(8) Uani 1 1 d . . .
H6A H 0.9377 0.7765 0.6277 0.075 Uiso 1 1 calc R . .
C7A C 0.82698(18) 0.82296(12) 0.65043(14) 0.0475(6) Uani 1 1 d . . .
C8A C 0.87860(19) 0.87566(14) 0.69253(16) 0.0602(8) Uani 1 1 d . . .
H8A1 H 0.9053 0.9022 0.6605 0.072 Uiso 1 1 calc R . .
H8A2 H 0.9300 0.8593 0.7287 0.072 Uiso 1 1 calc R . .
C9A C 0.81352(17) 0.91416(12) 0.72924(14) 0.0466(6) Uani 1 1 d . . .
H9A1 H 0.8255 0.9583 0.7251 0.056 Uiso 1 1 calc R . .
H9A2 H 0.8225 0.9034 0.7799 0.056 Uiso 1 1 calc R . .
C10A C 0.64208(18) 0.95165(12) 0.61020(14) 0.0483(6) Uani 1 1 d . . .
C11A C 0.6220(2) 1.01293(13) 0.64342(18) 0.0665(8) Uani 1 1 d . . .
H11A H 0.5963 1.0419 0.6060 0.100 Uiso 1 1 calc R . .
H11B H 0.6794 1.0294 0.6716 0.100 Uiso 1 1 calc R . .
H11C H 0.5776 1.0064 0.6738 0.100 Uiso 1 1 calc R . .
C12A C 0.7134(2) 0.96300(15) 0.56280(16) 0.0709(9) Uani 1 1 d . . .
H12A H 0.7293 0.9241 0.5434 0.106 Uiso 1 1 calc R . .
H12B H 0.7692 0.9816 0.5910 0.106 Uiso 1 1 calc R . .
H12C H 0.6866 0.9905 0.5241 0.106 Uiso 1 1 calc R . .
C13A C 0.5521(2) 0.92571(16) 0.56384(17) 0.0741(9) Uani 1 1 d . . .
H13A H 0.5304 0.9532 0.5240 0.111 Uiso 1 1 calc R . .
H13B H 0.5046 0.9222 0.5922 0.111 Uiso 1 1 calc R . .
H13C H 0.5644 0.8853 0.5461 0.111 Uiso 1 1 calc R . .
O14A O 0.61186(10) 0.88708(7) 0.72871(8) 0.0391(4) Uani 1 1 d . . .
C15A C 0.60420(16) 0.85051(10) 0.78937(12) 0.0360(5) Uani 1 1 d . B .
C16A C 0.69056(16) 0.81442(11) 0.81430(12) 0.0377(5) Uani 1 1 d . . .
C17A C 0.76086(17) 0.78581(11) 0.83406(13) 0.0431(6) Uani 1 1 d . . .
Si8A Si 0.87033(5) 0.74414(4) 0.86751(4) 0.04916(19) Uani 1 1 d . . .
C19A C 0.8560(3) 0.69977(18) 0.94745(19) 0.0876(11) Uani 1 1 d . . .
H19A H 0.8408 0.7278 0.9828 0.131 Uiso 1 1 calc R . .
H19B H 0.9136 0.6784 0.9672 0.131 Uiso 1 1 calc R . .
H19C H 0.8061 0.6700 0.9340 0.131 Uiso 1 1 calc R . .
C20A C 0.9652(2) 0.80144(18) 0.8918(2) 0.0872(11) Uani 1 1 d . . .
H20A H 0.9821 0.8172 0.8488 0.131 Uiso 1 1 calc R . .
H20B H 1.0191 0.7820 0.9215 0.131 Uiso 1 1 calc R . .
H20C H 0.9442 0.8351 0.9178 0.131 Uiso 1 1 calc R . .
C21A C 0.8933(2) 0.69214(17) 0.79632(19) 0.0805(10) Uani 1 1 d . . .
H21A H 0.8471 0.6595 0.7884 0.121 Uiso 1 1 calc R . .
H21B H 0.9550 0.6744 0.8107 0.121 Uiso 1 1 calc R . .
H21C H 0.8897 0.7154 0.7526 0.121 Uiso 1 1 calc R . .
C22A C 0.52041(15) 0.80672(10) 0.76798(12) 0.0365(5) Uani 1 1 d . . .
C23A C 0.49669(16) 0.76375(11) 0.81587(13) 0.0400(5) Uani 1 1 d . . .
C24A C 0.42116(17) 0.72440(12) 0.79459(15) 0.0486(6) Uani 1 1 d . . .
H24A H 0.4062 0.6954 0.8269 0.058 Uiso 1 1 calc R . .
C25A C 0.36813(18) 0.72780(13) 0.72641(16) 0.0550(7) Uani 1 1 d . . .
H25A H 0.3173 0.7010 0.7122 0.066 Uiso 1 1 calc R . .
C26A C 0.38951(18) 0.77031(13) 0.67917(15) 0.0536(7) Uani 1 1 d . . .
H26A H 0.3528 0.7731 0.6329 0.064 Uiso 1 1 calc R . .
C27A C 0.46540(17) 0.80906(11) 0.70001(13) 0.0438(6) Uani 1 1 d . . .
H27A H 0.4799 0.8377 0.6671 0.053 Uiso 1 1 calc R . .
O28A O 0.55110(12) 0.76331(8) 0.88286(9) 0.0525(5) Uani 1 1 d . . .
C28A C 0.5346(2) 0.71726(13) 0.93106(15) 0.0630(8) Uani 1 1 d . . .
H28A H 0.4756 0.7252 0.9448 0.094 Uiso 1 1 calc R . .
H28B H 0.5844 0.7178 0.9731 0.094 Uiso 1 1 calc R . .
H28C H 0.5325 0.6772 0.9083 0.094 Uiso 1 1 calc R . .
C29A C 0.58543(17) 0.89597(11) 0.84720(13) 0.0422(6) Uani 1 1 d . . .
H29A H 0.5248 0.9158 0.8303 0.051 Uiso 1 1 calc R A 1
H29B H 0.5821 0.8728 0.8905 0.051 Uiso 1 1 calc R A 1
C30A C 0.6596(3) 0.94510(16) 0.8654(2) 0.0343(17) Uani 0.578(9) 1 d PGU B 1
N31A N 0.7392(3) 0.92924(15) 0.9151(3) 0.0647(17) Uani 0.578(9) 1 d PGU B 1
C32A C 0.8127(3) 0.9708(2) 0.9321(3) 0.0740(19) Uani 0.578(9) 1 d PGU B 1
H32A H 0.8665 0.9601 0.9657 0.089 Uiso 0.578(9) 1 calc PR B 1
C33A C 0.8064(4) 1.0282(2) 0.8992(3) 0.076(2) Uani 0.578(9) 1 d PGU B 1
H33A H 0.8561 1.0563 0.9107 0.091 Uiso 0.578(9) 1 calc PR B 1
C34A C 0.7268(5) 1.04406(17) 0.8495(2) 0.077(2) Uani 0.578(9) 1 d PGU B 1
H34A H 0.7225 1.0829 0.8273 0.092 Uiso 0.578(9) 1 calc PR B 1
C35A C 0.6533(4) 1.00251(18) 0.83257(19) 0.0602(17) Uani 0.578(9) 1 d PGU B 1
H35A H 0.5995 1.0132 0.7989 0.072 Uiso 0.578(9) 1 calc PR B 1
C30C C 0.6464(5) 0.9464(2) 0.8623(4) 0.083(5) Uani 0.422(9) 1 d PGU B 2
N31C N 0.6083(4) 1.0035(3) 0.8397(3) 0.060(2) Uani 0.422(9) 1 d PGU B 2
C32C C 0.6640(6) 1.0560(2) 0.8497(3) 0.075(3) Uani 0.422(9) 1 d PGU B 2
H32C H 0.6382 1.0946 0.8344 0.090 Uiso 0.422(9) 1 calc PR B 2
C33C C 0.7577(5) 1.0514(3) 0.8822(4) 0.074(3) Uani 0.422(9) 1 d PGU B 2
H33C H 0.7953 1.0868 0.8889 0.089 Uiso 0.422(9) 1 calc PR B 2
C34C C 0.7958(4) 0.9943(4) 0.9048(4) 0.073(3) Uani 0.422(9) 1 d PGU B 2
H34C H 0.8591 0.9912 0.9267 0.088 Uiso 0.422(9) 1 calc PR B 2
C35C C 0.7402(5) 0.9418(3) 0.8948(5) 0.067(3) Uani 0.422(9) 1 d PGU B 2
H35C H 0.7659 0.9032 0.9100 0.080 Uiso 0.422(9) 1 calc PR B 2
Si1B Si 0.19290(4) 0.96843(3) 0.67808(3) 0.03516(16) Uani 1 1 d . . .
C2B C 0.22940(17) 1.04203(11) 0.64160(13) 0.0418(6) Uani 1 1 d . . .
C3B C 0.1798(2) 1.08855(12) 0.60088(14) 0.0520(7) Uani 1 1 d . . .
H3B H 0.1144 1.0859 0.5878 0.062 Uiso 1 1 calc R . .
C4B C 0.2250(3) 1.13879(14) 0.57926(17) 0.0667(9) Uani 1 1 d . . .
H4B H 0.1909 1.1704 0.5522 0.080 Uiso 1 1 calc R . .
C5B C 0.3214(3) 1.14177(15) 0.59810(19) 0.0755(10) Uani 1 1 d . . .
H5B H 0.3528 1.1756 0.5834 0.091 Uiso 1 1 calc R . .
C6B C 0.3713(2) 1.09623(16) 0.63769(19) 0.0715(9) Uani 1 1 d . . .
H6B H 0.4367 1.0989 0.6497 0.086 Uiso 1 1 calc R . .
C7B C 0.32669(19) 1.04606(13) 0.66035(15) 0.0533(7) Uani 1 1 d . . .
C8B C 0.37831(19) 0.99420(16) 0.70484(19) 0.0694(9) Uani 1 1 d . . .
H8B1 H 0.4221 1.0117 0.7456 0.083 Uiso 1 1 calc R . .
H8B2 H 0.4144 0.9709 0.6760 0.083 Uiso 1 1 calc R . .
C9B C 0.31139(16) 0.95046(12) 0.73199(14) 0.0474(6) Uani 1 1 d . . .
H9B1 H 0.3134 0.9574 0.7828 0.057 Uiso 1 1 calc R . .
H9B2 H 0.3279 0.9074 0.7252 0.057 Uiso 1 1 calc R . .
C10B C 0.15063(17) 0.90911(11) 0.60687(12) 0.0406(5) Uani 1 1 d . . .
C11B C 0.0607(2) 0.93076(15) 0.55716(15) 0.0646(8) Uani 1 1 d . . .
H11D H 0.0403 0.8998 0.5207 0.097 Uiso 1 1 calc R . .
H11E H 0.0722 0.9693 0.5348 0.097 Uiso 1 1 calc R . .
H11F H 0.0126 0.9368 0.5845 0.097 Uiso 1 1 calc R . .
C12B C 0.2265(2) 0.90016(13) 0.56296(15) 0.0569(7) Uani 1 1 d . . .
H12D H 0.2840 0.8872 0.5942 0.085 Uiso 1 1 calc R . .
H12E H 0.2366 0.9387 0.5401 0.085 Uiso 1 1 calc R . .
H12F H 0.2066 0.8689 0.5269 0.085 Uiso 1 1 calc R . .
C13B C 0.1334(2) 0.84755(12) 0.64057(15) 0.0541(7) Uani 1 1 d . . .
H13D H 0.0881 0.8531 0.6704 0.081 Uiso 1 1 calc R . .
H13E H 0.1914 0.8325 0.6693 0.081 Uiso 1 1 calc R . .
H13F H 0.1098 0.8179 0.6033 0.081 Uiso 1 1 calc R . .
O14B O 0.10585(10) 0.97526(7) 0.71983(8) 0.0374(4) Uani 1 1 d . . .
C15B C 0.09484(15) 1.01005(10) 0.78038(12) 0.0359(5) Uani 1 1 d . . .
C16B C 0.17974(16) 1.04609(11) 0.80999(12) 0.0376(5) Uani 1 1 d . . .
C17B C 0.24878(18) 1.07418(12) 0.83599(14) 0.0462(6) Uani 1 1 d . . .
Si8B Si 0.35179(6) 1.11485(4) 0.88492(5) 0.0647(2) Uani 1 1 d . . .
C19B C 0.4305(3) 1.0563(2) 0.9371(3) 0.1208(17) Uani 1 1 d . . .
H19D H 0.3958 1.0317 0.9649 0.181 Uiso 1 1 calc R . .
H19E H 0.4815 1.0770 0.9688 0.181 Uiso 1 1 calc R . .
H19F H 0.4554 1.0298 0.9047 0.181 Uiso 1 1 calc R . .
C20B C 0.4087(3) 1.1574(2) 0.8219(2) 0.1116(15) Uani 1 1 d . . .
H20D H 0.4346 1.1282 0.7929 0.167 Uiso 1 1 calc R . .
H20E H 0.4582 1.1829 0.8484 0.167 Uiso 1 1 calc R . .
H20F H 0.3631 1.1832 0.7915 0.167 Uiso 1 1 calc R . .
C21B C 0.3120(3) 1.16922(17) 0.94677(19) 0.0970(13) Uani 1 1 d . . .
H21D H 0.2751 1.2016 0.9197 0.146 Uiso 1 1 calc R . .
H21E H 0.3657 1.1872 0.9783 0.146 Uiso 1 1 calc R . .
H21F H 0.2744 1.1473 0.9748 0.146 Uiso 1 1 calc R . .
C22B C 0.01155(16) 1.05391(11) 0.75832(13) 0.0401(5) Uani 1 1 d . . .
C23B C -0.01269(18) 1.09654(12) 0.80623(15) 0.0497(6) Uani 1 1 d . . .
C24B C -0.0856(2) 1.13750(13) 0.78439(19) 0.0625(8) Uani 1 1 d . . .
H24B H -0.1005 1.1665 0.8167 0.075 Uiso 1 1 calc R . .
C25B C -0.1361(2) 1.13563(14) 0.7156(2) 0.0673(9) Uani 1 1 d . . .
H25B H -0.1850 1.1638 0.7009 0.081 Uiso 1 1 calc R . .
C26B C -0.11566(19) 1.09295(13) 0.66830(18) 0.0627(8) Uani 1 1 d . . .
H26B H -0.1517 1.0909 0.6217 0.075 Uiso 1 1 calc R . .
C27B C -0.04133(17) 1.05271(12) 0.68972(15) 0.0472(6) Uani 1 1 d . . .
H27B H -0.0267 1.0241 0.6569 0.057 Uiso 1 1 calc R . .
O28B O 0.03939(15) 1.09488(9) 0.87425(11) 0.0654(6) Uani 1 1 d . . .
C28B C 0.0283(3) 1.14241(16) 0.92228(19) 0.0821(10) Uani 1 1 d . . .
H28D H 0.0312 1.1821 0.8995 0.123 Uiso 1 1 calc R . .
H28E H 0.0777 1.1398 0.9645 0.123 Uiso 1 1 calc R . .
H28F H -0.0316 1.1380 0.9358 0.123 Uiso 1 1 calc R . .
C29B C 0.07430(17) 0.96269(11) 0.83605(13) 0.0434(6) Uani 1 1 d . . .
H29C H 0.0624 0.9850 0.8777 0.052 Uiso 1 1 calc R . .
H29D H 0.0176 0.9397 0.8153 0.052 Uiso 1 1 calc R . .
C30B C 0.15258(18) 0.91790(12) 0.85990(13) 0.0461(6) Uani 1 1 d . . .
N31B N 0.14936(18) 0.86527(11) 0.82334(13) 0.0619(6) Uani 1 1 d . . .
C32B C 0.2215(3) 0.82637(16) 0.84235(19) 0.0836(11) Uani 1 1 d . . .
H32B H 0.2205 0.7892 0.8170 0.100 Uiso 1 1 calc R . .
C33B C 0.2960(3) 0.8376(2) 0.8961(2) 0.0946(13) Uani 1 1 d . . .
H33B H 0.3451 0.8090 0.9069 0.114 Uiso 1 1 calc R . .
C34B C 0.2983(3) 0.8906(2) 0.9339(2) 0.0901(12) Uani 1 1 d . . .
H34B H 0.3488 0.8993 0.9715 0.108 Uiso 1 1 calc R . .
C35B C 0.2246(2) 0.93182(15) 0.91601(16) 0.0656(8) Uani 1 1 d . . .
H35B H 0.2239 0.9686 0.9418 0.079 Uiso 1 1 calc R . .

loop_
_atom_site_aniso_label
_atom_site_aniso_U_11
_atom_site_aniso_U_22
_atom_site_aniso_U_33
_atom_site_aniso_U_23
_atom_site_aniso_U_13
_atom_site_aniso_U_12
Si1A 0.0405(4) 0.0350(4) 0.0402(3) 0.0024(3) 0.0130(3) -0.0044(3)
C2A 0.0452(14) 0.0410(14) 0.0424(13) 0.0016(11) 0.0139(11) -0.0046(11)
C3A 0.0562(16) 0.0476(16) 0.0567(16) -0.0042(13) 0.0167(13) -0.0076(13)
C4A 0.083(2) 0.0481(18) 0.0671(19) -0.0141(15) 0.0215(17) -0.0064(16)
C5A 0.080(2) 0.059(2) 0.073(2) -0.0097(16) 0.0296(18) 0.0096(17)
C6A 0.0566(17) 0.065(2) 0.070(2) -0.0040(16) 0.0240(15) 0.0096(15)
C7A 0.0490(15) 0.0490(16) 0.0476(14) -0.0006(12) 0.0169(12) -0.0010(12)
C8A 0.0461(15) 0.068(2) 0.0689(19) -0.0121(16) 0.0177(14) -0.0085(14)
C9A 0.0460(14) 0.0463(15) 0.0502(15) -0.0026(12) 0.0163(12) -0.0094(11)
C10A 0.0578(16) 0.0400(14) 0.0475(14) 0.0084(12) 0.0116(12) -0.0066(12)
C11A 0.075(2) 0.0454(17) 0.081(2) 0.0128(15) 0.0200(17) 0.0069(15)
C12A 0.097(2) 0.064(2) 0.0577(18) 0.0161(15) 0.0318(18) -0.0081(17)
C13A 0.078(2) 0.070(2) 0.064(2) 0.0251(17) -0.0081(17) -0.0067(17)
O14A 0.0398(9) 0.0368(9) 0.0424(9) 0.0081(7) 0.0128(7) 0.0013(7)
C15A 0.0381(12) 0.0319(12) 0.0392(12) 0.0052(10) 0.0110(10) 0.0002(10)
C16A 0.0381(13) 0.0352(13) 0.0402(13) 0.0017(10) 0.0093(10) -0.0027(10)
C17A 0.0419(14) 0.0395(14) 0.0481(14) 0.0027(11) 0.0094(11) -0.0033(11)
Si8A 0.0376(4) 0.0555(5) 0.0534(4) 0.0121(3) 0.0072(3) 0.0050(3)
C19A 0.080(2) 0.103(3) 0.077(2) 0.042(2) 0.0118(19) 0.015(2)
C20A 0.0528(19) 0.107(3) 0.096(3) 0.003(2) 0.0020(18) -0.0158(19)
C21A 0.075(2) 0.079(2) 0.092(3) 0.002(2) 0.0273(19) 0.0286(18)
C22A 0.0343(12) 0.0331(12) 0.0431(13) 0.0014(10) 0.0100(10) 0.0027(10)
C23A 0.0385(13) 0.0366(13) 0.0453(14) 0.0025(11) 0.0093(11) 0.0006(10)
C24A 0.0476(14) 0.0398(15) 0.0610(17) 0.0044(12) 0.0172(13) -0.0074(11)
C25A 0.0403(14) 0.0499(17) 0.0712(19) -0.0038(14) 0.0031(13) -0.0108(12)
C26A 0.0458(15) 0.0523(17) 0.0576(17) -0.0009(13) -0.0013(13) -0.0023(13)
C27A 0.0424(13) 0.0410(14) 0.0472(14) 0.0025(11) 0.0076(11) 0.0009(11)
O28A 0.0597(11) 0.0507(11) 0.0451(10) 0.0115(8) 0.0066(9) -0.0148(9)
C28A 0.085(2) 0.0492(17) 0.0534(17) 0.0163(14) 0.0113(15) -0.0088(15)
C29A 0.0487(14) 0.0359(13) 0.0454(14) -0.0007(11) 0.0178(11) -0.0023(11)
C30A 0.047(3) 0.031(3) 0.030(3) -0.0082(19) 0.020(2) -0.017(2)
N31A 0.066(3) 0.062(3) 0.063(3) -0.013(2) 0.006(2) -0.015(2)
C32A 0.074(3) 0.072(4) 0.068(3) -0.007(3) -0.006(3) -0.018(3)
C33A 0.085(4) 0.059(4) 0.084(4) -0.001(3) 0.015(3) -0.020(3)
C34A 0.095(4) 0.066(3) 0.067(4) 0.011(3) 0.011(3) -0.017(3)
C35A 0.072(3) 0.047(3) 0.061(3) 0.002(2) 0.014(3) -0.018(3)
C30C 0.089(6) 0.085(6) 0.076(6) -0.006(4) 0.020(4) 0.008(4)
N31C 0.074(4) 0.047(3) 0.061(3) 0.002(2) 0.017(3) -0.019(3)
C32C 0.088(5) 0.059(4) 0.076(4) -0.005(3) 0.016(4) -0.019(3)
C33C 0.077(5) 0.073(4) 0.070(4) -0.002(4) 0.011(4) -0.020(4)
C34C 0.065(4) 0.078(5) 0.073(5) -0.020(4) 0.006(3) -0.010(4)
C35C 0.071(4) 0.064(4) 0.071(4) -0.018(3) 0.024(4) -0.016(3)
Si1B 0.0341(3) 0.0345(3) 0.0373(3) -0.0012(3) 0.0082(3) 0.0021(3)
C2B 0.0456(14) 0.0399(14) 0.0433(13) -0.0056(11) 0.0167(11) -0.0016(11)
C3B 0.0595(16) 0.0452(16) 0.0556(16) 0.0025(13) 0.0215(14) 0.0074(13)
C4B 0.099(3) 0.0431(17) 0.0667(19) 0.0096(14) 0.0363(18) 0.0064(16)
C5B 0.096(3) 0.052(2) 0.091(2) -0.0039(18) 0.048(2) -0.0237(18)
C6B 0.0593(19) 0.069(2) 0.090(2) 0.0015(19) 0.0251(18) -0.0179(16)
C7B 0.0489(15) 0.0523(17) 0.0611(17) -0.0051(13) 0.0170(13) -0.0095(13)
C8B 0.0406(15) 0.077(2) 0.088(2) 0.0096(18) 0.0075(15) -0.0040(15)
C9B 0.0395(13) 0.0507(16) 0.0503(15) -0.0018(12) 0.0057(11) 0.0083(11)
C10B 0.0446(13) 0.0390(14) 0.0385(13) -0.0031(10) 0.0092(11) 0.0034(11)
C11B 0.0674(19) 0.066(2) 0.0526(17) -0.0156(15) -0.0057(14) 0.0101(15)
C12B 0.0685(18) 0.0561(18) 0.0533(16) -0.0061(13) 0.0294(14) -0.0030(14)
C13B 0.0643(17) 0.0468(16) 0.0553(16) -0.0098(13) 0.0216(14) -0.0090(13)
O14B 0.0360(8) 0.0377(9) 0.0393(9) -0.0071(7) 0.0093(7) -0.0023(7)
C15B 0.0375(12) 0.0320(12) 0.0395(12) -0.0048(10) 0.0108(10) 0.0006(10)
C16B 0.0422(13) 0.0344(13) 0.0358(12) -0.0026(10) 0.0074(10) 0.0033(11)
C17B 0.0480(15) 0.0406(14) 0.0477(15) -0.0018(12) 0.0045(12) 0.0027(12)
Si8B 0.0553(5) 0.0575(5) 0.0684(5) -0.0047(4) -0.0171(4) -0.0107(4)
C19B 0.079(3) 0.104(3) 0.149(4) 0.005(3) -0.047(3) 0.011(2)
C20B 0.086(3) 0.126(4) 0.122(4) -0.012(3) 0.020(2) -0.057(3)
C21B 0.136(4) 0.073(2) 0.067(2) -0.0161(19) -0.014(2) -0.013(2)
C22B 0.0360(12) 0.0340(13) 0.0530(15) 0.0013(11) 0.0153(11) 0.0001(10)
C23B 0.0475(15) 0.0421(15) 0.0639(18) -0.0022(13) 0.0217(13) 0.0011(12)
C24B 0.0568(17) 0.0449(17) 0.094(2) -0.0014(16) 0.0335(17) 0.0098(13)
C25B 0.0471(16) 0.0463(18) 0.109(3) 0.0152(18) 0.0173(18) 0.0129(13)
C26B 0.0459(16) 0.0506(18) 0.085(2) 0.0143(16) -0.0029(15) 0.0006(13)
C27B 0.0398(13) 0.0403(14) 0.0601(16) 0.0033(12) 0.0069(12) -0.0034(11)
O28B 0.0793(14) 0.0603(13) 0.0604(12) -0.0167(10) 0.0231(11) 0.0157(10)
C28B 0.101(3) 0.071(2) 0.080(2) -0.0298(19) 0.032(2) 0.0003(19)
C29B 0.0494(14) 0.0404(14) 0.0437(14) -0.0010(11) 0.0170(12) 0.0001(11)
C30B 0.0594(16) 0.0393(14) 0.0432(14) 0.0069(11) 0.0190(12) 0.0035(12)
N31B 0.0890(18) 0.0418(14) 0.0571(14) 0.0024(11) 0.0205(13) 0.0138(12)
C32B 0.129(3) 0.061(2) 0.068(2) 0.0140(17) 0.036(2) 0.040(2)
C33B 0.106(3) 0.095(3) 0.085(3) 0.040(2) 0.025(2) 0.055(3)
C34B 0.088(3) 0.093(3) 0.076(2) 0.030(2) -0.012(2) 0.014(2)
C35B 0.082(2) 0.0550(19) 0.0525(17) 0.0114(14) -0.0027(16) 0.0042(16)

loop_
_atom_type_symbol
_atom_type_description
_atom_type_scat_dispersion_real
_atom_type_scat_dispersion_imag
_atom_type_scat_source
C C 0.0181 0.0091 'International Tables Vol C Tables 4.2.6.8 and 6.1.1.4'
H H 0.0000 0.0000 'International Tables Vol C Tables 4.2.6.8 and 6.1.1.4'
N N 0.0311 0.0180 'International Tables Vol C Tables 4.2.6.8 and 6.1.1.4'
O O 0.0492 0.0322 'International Tables Vol C Tables 4.2.6.8 and 6.1.1.4'
Si Si 0.2541 0.3302 'International Tables Vol C Tables 4.2.6.8 and 6.1.1.4'

loop_
_geom_angle_atom_site_label_1
_geom_angle_atom_site_label_2
_geom_angle_atom_site_label_3
_geom_angle
_geom_angle_site_symmetry_1
_geom_angle_site_symmetry_3
_geom_angle_publ_flag
O14A Si1A C2A 117.12(10) . . ?
O14A Si1A C9A 117.72(10) . . ?
C2A Si1A C9A 94.18(11) . . ?
O14A Si1A C10A 103.86(10) . . ?
C2A Si1A C10A 110.81(12) . . ?
C9A Si1A C10A 113.40(12) . . ?
C3A C2A C7A 118.4(2) . . ?
C3A C2A Si1A 132.9(2) . . ?
C7A C2A Si1A 108.46(18) . . ?
C4A C3A C2A 120.9(3) . . ?
C5A C4A C3A 120.0(3) . . ?
C6A C5A C4A 120.3(3) . . ?
C5A C6A C7A 120.2(3) . . ?
C6A C7A C2A 120.1(3) . . ?
C6A C7A C8A 122.6(2) . . ?
C2A C7A C8A 117.3(2) . . ?
C7A C8A C9A 111.4(2) . . ?
C8A C9A Si1A 105.10(17) . . ?
C11A C10A C13A 110.1(3) . . ?
C11A C10A C12A 108.6(2) . . ?
C13A C10A C12A 108.9(2) . . ?
C11A C10A Si1A 110.87(19) . . ?
C13A C10A Si1A 109.90(18) . . ?
C12A C10A Si1A 108.5(2) . . ?
C15A O14A Si1A 133.51(14) . . ?
O14A C15A C16A 110.51(18) . . ?
O14A C15A C22A 108.50(18) . . ?
C16A C15A C22A 109.95(18) . . ?
O14A C15A C29A 106.48(18) . . ?
C16A C15A C29A 111.8(2) . . ?
C22A C15A C29A 109.50(18) . . ?
C17A C16A C15A 179.2(3) . . ?
C16A C17A Si8A 177.6(2) . . ?
C17A Si8A C20A 108.29(15) . . ?
C17A Si8A C21A 108.66(14) . . ?
C20A Si8A C21A 110.66(17) . . ?
C17A Si8A C19A 107.69(14) . . ?
C20A Si8A C19A 110.31(18) . . ?
C21A Si8A C19A 111.12(18) . . ?
C27A C22A C23A 117.8(2) . . ?
C27A C22A C15A 120.4(2) . . ?
C23A C22A C15A 121.9(2) . . ?
O28A C23A C24A 123.2(2) . . ?
O28A C23A C22A 116.4(2) . . ?
C24A C23A C22A 120.4(2) . . ?
C25A C24A C23A 120.3(2) . . ?
C26A C25A C24A 120.0(2) . . ?
C25A C26A C27A 119.7(3) . . ?
C22A C27A C26A 121.8(2) . . ?
C23A O28A C28A 118.3(2) . . ?
C30C C29A C30A 6.3(4) . . ?
C30C C29A C15A 116.3(4) . . ?
C30A C29A C15A 112.9(2) . . ?
N31A C30A C35A 120.0 . . ?
N31A C30A C29A 116.5(3) . . ?
C35A C30A C29A 123.4(3) . . ?
C30A N31A C32A 120.0 . . ?
N31A C32A C33A 120.0 . . ?
C34A C33A C32A 120.0 . . ?
C33A C34A C35A 120.0 . . ?
C34A C35A C30A 120.0 . . ?
N31C C30C C35C 120.0 . . ?
N31C C30C C29A 115.6(4) . . ?
C35C C30C C29A 124.4(4) . . ?
C30C N31C C32C 120.0 . . ?
C33C C32C N31C 120.0 . . ?
C34C C33C C32C 120.0 . . ?
C33C C34C C35C 120.0 . . ?
C34C C35C C30C 120.0 . . ?
O14B Si1B C2B 114.59(9) . . ?
O14B Si1B C9B 118.32(10) . . ?
C2B Si1B C9B 94.61(12) . . ?
O14B Si1B C10B 103.98(9) . . ?
C2B Si1B C10B 112.93(11) . . ?
C9B Si1B C10B 112.77(11) . . ?
C3B C2B C7B 119.2(2) . . ?
C3B C2B Si1B 132.6(2) . . ?
C7B C2B Si1B 108.23(19) . . ?
C4B C3B C2B 120.9(3) . . ?
C3B C4B C5B 119.0(3) . . ?
C6B C5B C4B 120.8(3) . . ?
C5B C6B C7B 120.7(3) . . ?
C6B C7B C2B 119.4(3) . . ?
C6B C7B C8B 123.1(3) . . ?
C2B C7B C8B 117.5(2) . . ?
C7B C8B C9B 111.8(2) . . ?
C8B C9B Si1B 105.66(18) . . ?
C13B C10B C11B 109.6(2) . . ?
C13B C10B C12B 108.8(2) . . ?
C11B C10B C12B 108.9(2) . . ?
C13B C10B Si1B 110.41(17) . . ?
C11B C10B Si1B 110.69(17) . . ?
C12B C10B Si1B 108.41(17) . . ?
C15B O14B Si1B 132.41(14) . . ?
O14B C15B C16B 111.47(17) . . ?
O14B C15B C22B 108.75(18) . . ?
C16B C15B C22B 109.61(19) . . ?
O14B C15B C29B 106.28(18) . . ?
C16B C15B C29B 110.61(19) . . ?
C22B C15B C29B 110.06(18) . . ?
C17B C16B C15B 177.8(3) . . ?
C16B C17B Si8B 173.9(2) . . ?
C17B Si8B C20B 109.92(16) . . ?
C17B Si8B C21B 107.47(16) . . ?
C20B Si8B C21B 110.2(2) . . ?
C17B Si8B C19B 107.51(16) . . ?
C20B Si8B C19B 112.2(2) . . ?
C21B Si8B C19B 109.4(2) . . ?
C27B C22B C23B 117.9(2) . . ?
C27B C22B C15B 120.5(2) . . ?
C23B C22B C15B 121.5(2) . . ?
O28B C23B C24B 123.3(3) . . ?
O28B C23B C22B 116.1(2) . . ?
C24B C23B C22B 120.6(3) . . ?
C25B C24B C23B 120.0(3) . . ?
C26B C25B C24B 120.5(3) . . ?
C25B C26B C27B 119.5(3) . . ?
C22B C27B C26B 121.4(3) . . ?
C23B O28B C28B 119.0(2) . . ?
C30B C29B C15B 113.14(19) . . ?
N31B C30B C35B 122.4(3) . . ?
N31B C30B C29B 116.8(2) . . ?
C35B C30B C29B 120.7(2) . . ?
C30B N31B C32B 117.0(3) . . ?
N31B C32B C33B 123.9(3) . . ?
C34B C33B C32B 119.0(3) . . ?
C33B C34B C35B 118.8(4) . . ?
C30B C35B C34B 118.9(3) . . ?

loop_
_geom_bond_atom_site_label_1
_geom_bond_atom_site_label_2
_geom_bond_distance
_geom_bond_site_symmetry_2
_geom_bond_publ_flag
Si1A O14A 1.6471(15) . ?
Si1A C2A 1.861(3) . ?
Si1A C9A 1.868(3) . ?
Si1A C10A 1.881(3) . ?
C2A C3A 1.397(4) . ?
C2A C7A 1.400(3) . ?
C3A C4A 1.382(4) . ?
C4A C5A 1.378(4) . ?
C5A C6A 1.375(4) . ?
C6A C7A 1.394(4) . ?
C7A C8A 1.510(4) . ?
C8A C9A 1.543(4) . ?
C10A C11A 1.529(4) . ?
C10A C13A 1.538(4) . ?
C10A C12A 1.539(4) . ?
O14A C15A 1.431(3) . ?
C15A C16A 1.481(3) . ?
C15A C22A 1.540(3) . ?
C15A C29A 1.550(3) . ?
C16A C17A 1.196(3) . ?
C17A Si8A 1.838(3) . ?
Si8A C20A 1.852(3) . ?
Si8A C21A 1.854(3) . ?
Si8A C19A 1.858(3) . ?
C22A C27A 1.385(3) . ?
C22A C23A 1.401(3) . ?
C23A O28A 1.365(3) . ?
C23A C24A 1.391(3) . ?
C24A C25A 1.378(4) . ?
C25A C26A 1.373(4) . ?
C26A C27A 1.386(4) . ?
O28A C28A 1.415(3) . ?
C29A C30C 1.405(5) . ?
C29A C30A 1.511(4) . ?
C30A N31A 1.3900 . ?
C30A C35A 1.3900 . ?
N31A C32A 1.3900 . ?
C32A C33A 1.3900 . ?
C33A C34A 1.3900 . ?
C34A C35A 1.3900 . ?
C30C N31C 1.3900 . ?
C30C C35C 1.3900 . ?
N31C C32C 1.3900 . ?
C32C C33C 1.3900 . ?
C33C C34C 1.3900 . ?
C34C C35C 1.3900 . ?
Si1B O14B 1.6465(15) . ?
Si1B C2B 1.865(2) . ?
Si1B C9B 1.870(2) . ?
Si1B C10B 1.886(2) . ?
C2B C3B 1.387(4) . ?
C2B C7B 1.399(4) . ?
C3B C4B 1.383(4) . ?
C4B C5B 1.386(5) . ?
C5B C6B 1.363(5) . ?
C6B C7B 1.385(4) . ?
C7B C8B 1.517(4) . ?
C8B C9B 1.531(4) . ?
C10B C13B 1.527(4) . ?
C10B C11B 1.533(4) . ?
C10B C12B 1.538(3) . ?
O14B C15B 1.421(3) . ?
C15B C16B 1.480(3) . ?
C15B C22B 1.537(3) . ?
C15B C29B 1.555(3) . ?
C16B C17B 1.198(3) . ?
C17B Si8B 1.831(3) . ?
Si8B C20B 1.849(4) . ?
Si8B C21B 1.850(4) . ?
Si8B C19B 1.862(4) . ?
C22B C27B 1.382(3) . ?
C22B C23B 1.400(3) . ?
C23B O28B 1.369(3) . ?
C23B C24B 1.387(4) . ?
C24B C25B 1.372(4) . ?
C25B C26B 1.372(4) . ?
C26B C27B 1.390(4) . ?
O28B C28B 1.414(3) . ?
C29B C30B 1.501(3) . ?
C30B N31B 1.335(3) . ?
C30B C35B 1.376(4) . ?
N31B C32B 1.343(4) . ?
C32B C33B 1.359(6) . ?
C33B C34B 1.356(6) . ?
C34B C35B 1.390(5) . ?

loop_
_geom_torsion_atom_site_label_1
_geom_torsion_atom_site_label_2
_geom_torsion_atom_site_label_3
_geom_torsion_atom_site_label_4
_geom_torsion
_geom_torsion_site_symmetry_1
_geom_torsion_site_symmetry_2
_geom_torsion_site_symmetry_3
_geom_torsion_site_symmetry_4
_geom_torsion_publ_flag
O14A Si1A C2A C3A 48.9(3) . . . . ?
C9A Si1A C2A C3A 173.0(3) . . . . ?
C10A Si1A C2A C3A -70.0(3) . . . . ?
O14A Si1A C2A C7A -136.54(17) . . . . ?
C9A Si1A C2A C7A -12.38(19) . . . . ?
C10A Si1A C2A C7A 104.61(19) . . . . ?
C7A C2A C3A C4A -0.1(4) . . . . ?
Si1A C2A C3A C4A 174.1(2) . . . . ?
C2A C3A C4A C5A 0.0(5) . . . . ?
C3A C4A C5A C6A 0.3(5) . . . . ?
C4A C5A C6A C7A -0.5(5) . . . . ?
C5A C6A C7A C2A 0.4(4) . . . . ?
C5A C6A C7A C8A -178.3(3) . . . . ?
C3A C2A C7A C6A -0.1(4) . . . . ?
Si1A C2A C7A C6A -175.6(2) . . . . ?
C3A C2A C7A C8A 178.7(2) . . . . ?
Si1A C2A C7A C8A 3.2(3) . . . . ?
C6A C7A C8A C9A -170.7(3) . . . . ?
C2A C7A C8A C9A 10.6(4) . . . . ?
C7A C8A C9A Si1A -18.3(3) . . . . ?
O14A Si1A C9A C8A 141.05(17) . . . . ?
C2A Si1A C9A C8A 17.3(2) . . . . ?
C10A Si1A C9A C8A -97.5(2) . . . . ?
O14A Si1A C10A C11A 59.8(2) . . . . ?
C2A Si1A C10A C11A -173.64(18) . . . . ?
C9A Si1A C10A C11A -69.2(2) . . . . ?
O14A Si1A C10A C13A -62.1(2) . . . . ?
C2A Si1A C10A C13A 64.4(2) . . . . ?
C9A Si1A C10A C13A 168.9(2) . . . . ?
O14A Si1A C10A C12A 178.95(19) . . . . ?
C2A Si1A C10A C12A -54.5(2) . . . . ?
C9A Si1A C10A C12A 50.0(2) . . . . ?
C2A Si1A O14A C15A 56.2(2) . . . . ?
C9A Si1A O14A C15A -55.0(2) . . . . ?
C10A Si1A O14A C15A 178.8(2) . . . . ?
Si1A O14A C15A C16A 3.0(3) . . . . ?
Si1A O14A C15A C22A -117.59(19) . . . . ?
Si1A O14A C15A C29A 124.64(19) . . . . ?
O14A C15A C22A C27A -2.2(3) . . . . ?
C16A C15A C22A C27A -123.2(2) . . . . ?
C29A C15A C22A C27A 113.6(2) . . . . ?
O14A C15A C22A C23A 178.19(19) . . . . ?
C16A C15A C22A C23A 57.2(3) . . . . ?
C29A C15A C22A C23A -66.0(3) . . . . ?
C27A C22A C23A O28A -178.8(2) . . . . ?
C15A C22A C23A O28A 0.8(3) . . . . ?
C27A C22A C23A C24A 1.1(3) . . . . ?
C15A C22A C23A C24A -179.3(2) . . . . ?
O28A C23A C24A C25A 179.0(2) . . . . ?
C22A C23A C24A C25A -0.8(4) . . . . ?
C23A C24A C25A C26A -0.2(4) . . . . ?
C24A C25A C26A C27A 1.0(4) . . . . ?
C23A C22A C27A C26A -0.3(4) . . . . ?
C15A C22A C27A C26A -179.9(2) . . . . ?
C25A C26A C27A C22A -0.7(4) . . . . ?
C24A C23A O28A C28A 5.4(4) . . . . ?
C22A C23A O28A C28A -174.7(2) . . . . ?
O14A C15A C29A C30C -50.8(4) . . . . ?
C16A C15A C29A C30C 70.0(4) . . . . ?
C22A C15A C29A C30C -167.9(4) . . . . ?
O14A C15A C29A C30A -56.6(3) . . . . ?
C16A C15A C29A C30A 64.2(3) . . . . ?
C22A C15A C29A C30A -173.7(2) . . . . ?
C30C C29A C30A N31A 152(4) . . . . ?
C15A C29A C30A N31A -83.9(3) . . . . ?
C30C C29A C30A C35A -31(4) . . . . ?
C15A C29A C30A C35A 92.7(3) . . . . ?
C35A C30A N31A C32A 0.0 . . . . ?
C29A C30A N31A C32A 176.7(3) . . . . ?
C30A N31A C32A C33A 0.0 . . . . ?
N31A C32A C33A C34A 0.0 . . . . ?
C32A C33A C34A C35A 0.0 . . . . ?
C33A C34A C35A C30A 0.0 . . . . ?
N31A C30A C35A C34A 0.0 . . . . ?
C29A C30A C35A C34A -176.5(4) . . . . ?
C30A C29A C30C N31C 168(4) . . . . ?
C15A C29A C30C N31C 109.6(5) . . . . ?
C30A C29A C30C C35C -10(4) . . . . ?
C15A C29A C30C C35C -67.8(5) . . . . ?
C35C C30C N31C C32C 0.0 . . . . ?
C29A C30C N31C C32C -177.6(6) . . . . ?
C30C N31C C32C C33C 0.0 . . . . ?
N31C C32C C33C C34C 0.0 . . . . ?
C32C C33C C34C C35C 0.0 . . . . ?
C33C C34C C35C C30C 0.0 . . . . ?
N31C C30C C35C C34C 0.0 . . . . ?
C29A C30C C35C C34C 177.3(7) . . . . ?
O14B Si1B C2B C3B -48.7(3) . . . . ?
C9B Si1B C2B C3B -172.7(3) . . . . ?
C10B Si1B C2B C3B 70.1(3) . . . . ?
O14B Si1B C2B C7B 133.07(17) . . . . ?
C9B Si1B C2B C7B 9.0(2) . . . . ?
C10B Si1B C2B C7B -108.12(19) . . . . ?
C7B C2B C3B C4B -0.5(4) . . . . ?
Si1B C2B C3B C4B -178.7(2) . . . . ?
C2B C3B C4B C5B 0.8(4) . . . . ?
C3B C4B C5B C6B -0.4(5) . . . . ?
C4B C5B C6B C7B -0.4(5) . . . . ?
C5B C6B C7B C2B 0.7(5) . . . . ?
C5B C6B C7B C8B -179.6(3) . . . . ?
C3B C2B C7B C6B -0.2(4) . . . . ?
Si1B C2B C7B C6B 178.3(2) . . . . ?
C3B C2B C7B C8B -179.9(3) . . . . ?
Si1B C2B C7B C8B -1.4(3) . . . . ?
C6B C7B C8B C9B 171.0(3) . . . . ?
C2B C7B C8B C9B -9.3(4) . . . . ?
C7B C8B C9B Si1B 14.8(3) . . . . ?
O14B Si1B C9B C8B -134.71(19) . . . . ?
C2B Si1B C9B C8B -13.5(2) . . . . ?
C10B Si1B C9B C8B 103.7(2) . . . . ?
O14B Si1B C10B C13B -62.26(18) . . . . ?
C2B Si1B C10B C13B 172.94(17) . . . . ?
C9B Si1B C10B C13B 67.1(2) . . . . ?
O14B Si1B C10B C11B 59.3(2) . . . . ?
C2B Si1B C10B C11B -65.5(2) . . . . ?
C9B Si1B C10B C11B -171.34(19) . . . . ?
O14B Si1B C10B C12B 178.67(17) . . . . ?
C2B Si1B C10B C12B 53.9(2) . . . . ?
C9B Si1B C10B C12B -51.9(2) . . . . ?
C2B Si1B O14B C15B -59.6(2) . . . . ?
C9B Si1B O14B C15B 50.7(2) . . . . ?
C10B Si1B O14B C15B 176.63(19) . . . . ?
Si1B O14B C15B C16B -0.3(3) . . . . ?
Si1B O14B C15B C22B 120.63(19) . . . . ?
Si1B O14B C15B C29B -120.92(19) . . . . ?
O14B C15B C22B C27B 3.0(3) . . . . ?
C16B C15B C22B C27B 125.1(2) . . . . ?
C29B C15B C22B C27B -113.0(2) . . . . ?
O14B C15B C22B C23B -176.3(2) . . . . ?
C16B C15B C22B C23B -54.2(3) . . . . ?
C29B C15B C22B C23B 67.7(3) . . . . ?
C27B C22B C23B O28B 177.9(2) . . . . ?
C15B C22B C23B O28B -2.8(3) . . . . ?
C27B C22B C23B C24B -2.1(4) . . . . ?
C15B C22B C23B C24B 177.2(2) . . . . ?
O28B C23B C24B C25B -178.6(3) . . . . ?
C22B C23B C24B C25B 1.4(4) . . . . ?
C23B C24B C25B C26B 0.8(4) . . . . ?
C24B C25B C26B C27B -2.1(4) . . . . ?
C23B C22B C27B C26B 0.8(4) . . . . ?
C15B C22B C27B C26B -178.6(2) . . . . ?
C25B C26B C27B C22B 1.3(4) . . . . ?
C24B C23B O28B C28B -9.6(4) . . . . ?
C22B C23B O28B C28B 170.4(3) . . . . ?
O14B C15B C29B C30B 62.1(3) . . . . ?
C16B C15B C29B C30B -59.1(3) . . . . ?
C22B C15B C29B C30B 179.7(2) . . . . ?
C15B C29B C30B N31B -91.3(3) . . . . ?
C15B C29B C30B C35B 87.5(3) . . . . ?
C35B C30B N31B C32B -1.8(4) . . . . ?
C29B C30B N31B C32B 176.9(2) . . . . ?
C30B N31B C32B C33B 0.3(5) . . . . ?
N31B C32B C33B C34B 0.8(6) . . . . ?
C32B C33B C34B C35B -0.4(6) . . . . ?
N31B C30B C35B C34B 2.2(4) . . . . ?
C29B C30B C35B C34B -176.5(3) . . . . ?
C33B C34B C35B C30B -1.0(5) . . . . ?
